data_2300374
loop_
_publ_author_name
'Bushmarinov, Ivan S.'
'Dmitrienko, Artem O.'
'Korlyukov, Alexander A.'
'Antipin, Mikhail Yu.'

_publ_section_title
;
 Rietveld refinement and structure verification using `Morse' restraints
;
_journal_coeditor_code db5105
_journal_issue 6
_journal_name_full 'Journal of Applied Crystallography'
_journal_page_first 1187
_journal_page_last 1197
_journal_paper_doi 10.1107/S0021889812044147
_journal_volume 45
_journal_year 2012
_chemical_absolute_configuration syn
_chemical_compound_source 'see text'
_chemical_formula_moiety 'C25 H30 N4 O3'
_chemical_formula_sum 'C25 H30 N4 O3'
_chemical_formula_weight 434.53
_chemical_name_systematic ?
_space_group_IT_number 19
_symmetry_cell_setting orthorhombic
_symmetry_Int_Tables_number 19
_symmetry_space_group_name_Hall 'P 2ac 2ab'
_symmetry_space_group_name_H-M 'P 21 21 21'
_cell_angle_alpha 90
_cell_angle_beta 90
_cell_angle_gamma 90
_cell_formula_units_Z 4
_cell_length_a 35.9422(5)
_cell_length_b 12.91819(12)
_cell_length_c 4.99532(3)
_cell_measurement_temperature 298
_cell_volume 2319.37(4)
_computing_cell_refinement 'TOPAS 4.2 (Coelho, 2003; Bruker, 2009)'
_computing_data_collection 'Bruker XRD Commander 2.6 (Bruker, 2007)'
_computing_data_reduction 'TOPAS 4.2 (Coelho, 2003; Bruker, 2009)'
_computing_molecular_graphics 'OLEX2 1.2 (Dolomanov, 2009)'
_computing_publication_material 'PLATON (Spek, 2003)'
_computing_structure_refinement 'TOPAS 4.2 (Coelho, 2003; Bruker, 2009)'
_computing_structure_solution 'FOX 1.9.7.0 (Favre-Nicolin, Cerny, 2002)'
_diffrn_ambient_temperature 298
_diffrn_detector '1D linear'
_diffrn_detector_type
;
Bruker LynxEye compound silicon strip 1D linear detector 
;
_diffrn_measurement_device_type 'Bruker D8 Advance Vario'
_diffrn_radiation_monochromator 'Ge 111'
_diffrn_radiation_probe x-ray
_diffrn_radiation_type CuK\a~1~
_diffrn_radiation_wavelength 1.54060
_diffrn_source 'sealed X-ray tube'
_diffrn_source_target Cu
_exptl_absorpt_coefficient_mu 0.668
_exptl_absorpt_correction_type none
_exptl_crystal_density_diffrn 1.244
_exptl_crystal_density_method 'Not Measured'
_exptl_crystal_F_000 928
_pd_block_diffractogram_id gb115amdata
_pd_char_colour white
_pd_char_particle_morphology round
_pd_meas_2theta_range_inc 0.0104788
_pd_meas_2theta_range_max 99.99484
_pd_meas_2theta_range_min 6.50298
_pd_meas_number_of_points 8923
_pd_meas_scan_method cont
_pd_proc_2theta_range_inc 0.0104788
_pd_proc_2theta_range_max 99.99484
_pd_proc_2theta_range_min 6.50298
_pd_proc_ls_background_function
;
12th order Chebyshev polynomial 
;
_pd_proc_ls_pref_orient_corr
;
hkl dependent symmetrized spherical harmonics series (Jarvinen, 1993).

The coefficients used were:

y00 1

y20 0.662(8)

y22p -0.742(6)

y40 0.415(9)

y42p -0.028(5)

y44p 0.248(4) 
;
_pd_proc_ls_profile_function pseudo-Voigt
_pd_proc_ls_prof_R_factor 0.02390
_pd_proc_ls_prof_wR_expected 0.00923
_pd_proc_ls_prof_wR_factor 0.03526
_pd_proc_wavelength 1.54056
_pd_spec_mounting
; 
deposied on sticky tape 
;
_pd_spec_mount_mode transmission
_pd_spec_shape flat_sheet
_pd_spec_size_axial 15
_pd_spec_size_equat 15
_pd_spec_size_thick 0.05
_refine_ls_extinction_method none
_refine_ls_goodness_of_fit_all 3.818
_refine_ls_hydrogen_treatment constr
_refine_ls_matrix_type fullcycle
_refine_ls_number_parameters 197
_refine_ls_number_restraints 139
_refine_ls_R_I_factor 0.0134
_refine_ls_structure_factor_coef Inet
_refine_ls_weighting_details 1/Y~i~
_refine_ls_weighting_scheme calc
_cod_data_source_file db5105.cif
_cod_data_source_block gb115amdata
_cod_depositor_comments
;
The following automatic conversions were performed:

'_symmetry_cell_setting' value 'Orthorhombic' changed to
'orthorhombic' according to
/home/saulius/struct/CIF-dictionaries/cif_core.dic dictionary named
'cif_core.dic' version 2.4.2 from 2011-04-26.

Automatic conversion script
Id: cif_fix_values 1891 2012-01-12 08:04:46Z andrius 
;
_cod_database_code 2300374

loop_
_symmetry_equiv_pos_site_id
_symmetry_equiv_pos_as_xyz
1 x,y,z
2 1/2-x,-y,1/2+z
3 1/2+x,1/2-y,-z
4 -x,1/2+y,1/2-z

loop_
_atom_site_label
_atom_site_type_symbol
_atom_site_thermal_displace_type
_atom_site_fract_x
_atom_site_fract_y
_atom_site_fract_z
_atom_site_occupancy
_atom_site_U_iso_or_equiv
O14 O Uiso 0.3867(2) 0.3686(4) 0.3911(12) 1.000 0.0380(19)
O18 O Uiso 0.4342(2) 0.1536(4) -0.3080(13) 1.000 0.0380(19)
O23 O Uiso 0.51609(18) -0.0385(4) 0.2462(12) 1.000 0.0380(19)
N13 N Uiso 0.3984(2) 0.2831(5) -0.0025(8) 1.000 0.028(2)
N17 N Uiso 0.45853(19) 0.0624(4) 0.0217(9) 1.000 0.028(2)
N22 N Uiso 0.5433(2) -0.0847(5) -0.1381(12) 1.000 0.028(2)
N27 N Uiso 0.44546(19) -0.3208(4) 0.1978(12) 1.000 0.028(2)
C1 C Uiso 0.23521(12) 0.7751(4) 0.1091(11) 1.000 0.0627(16)
C2 C Uiso 0.24949(12) 0.8457(5) 0.2883(14) 1.000 0.0627(16)
C3 C Uiso 0.19754(13) 0.7817(5) 0.0384(13) 1.000 0.0627(16)
C4 C Uiso 0.22679(13) 0.9206(4) 0.3960(13) 1.000 0.0627(16)
C5 C Uiso 0.17444(16) 0.8516(5) 0.1617(13) 1.000 0.0627(16)
C6 C Uiso 0.18769(12) 0.9131(5) 0.3560(13) 1.000 0.0627(16)
C7 C Uiso 0.26074(18) 0.7049(5) -0.0405(12) 1.000 0.0627(16)
C8 C Uiso 0.2816(2) 0.6299(5) 0.1400(9) 1.000 0.0627(16)
C9 C Uiso 0.31144(19) 0.5718(5) -0.0140(11) 1.000 0.0627(16)
C10 C Uiso 0.3324(2) 0.4943(5) 0.1531(11) 1.000 0.0627(16)
C11 C Uiso 0.3594(2) 0.4368(4) -0.0057(10) 1.000 0.0627(16)
C12 C Uiso 0.37949(19) 0.3572(4) 0.1489(8) 1.000 0.0627(16)
C15 C Uiso 0.4211(3) 0.2054(5) 0.1339(11) 1.000 0.0627(16)
C16 C Uiso 0.43996(18) 0.1412(4) -0.0687(7) 1.000 0.0627(16)
C19 C Uiso 0.48213(14) -0.0020(4) -0.1440(10) 1.000 0.0627(16)
C20 C Uiso 0.45903(19) -0.0961(5) -0.2532(10) 1.000 0.0627(16)
C21 C Uiso 0.51738(12) -0.0333(4) 0.0081(8) 1.000 0.0627(16)
C24 C Uiso 0.44612(14) -0.1749(4) -0.0442(11) 1.000 0.0627(16)
C25 C Uiso 0.46544(17) -0.2604(5) 0.0219(15) 1.000 0.0627(16)
C26 C Uiso 0.41363(14) -0.1760(3) 0.1220(10) 1.000 0.0627(16)
C28 C Uiso 0.41603(13) -0.2668(3) 0.2831(11) 1.000 0.0627(16)
C29 C Uiso 0.3857(2) -0.1023(4) 0.1869(13) 1.000 0.0627(16)
C30 C Uiso 0.3901(2) -0.2896(4) 0.4766(12) 1.000 0.0627(16)
C31 C Uiso 0.35753(18) -0.1306(4) 0.3582(13) 1.000 0.0627(16)
C32 C Uiso 0.36097(19) -0.2138(5) 0.5193(13) 1.000 0.0627(16)
H2 H Uiso 0.27474 0.84684 0.32876 1.000 0.075(2)
H3 H Uiso 0.18700 0.73211 -0.07317 1.000 0.075(2)
H4 H Uiso 0.23593 0.96537 0.52607 1.000 0.075(2)
H5 H Uiso 0.14906 0.84881 0.12627 1.000 0.075(2)
H6 H Uiso 0.17248 0.96527 0.42292 1.000 0.075(2)
H7A H Uiso 0.24583 0.66482 -0.16469 1.000 0.075(2)
H7B H Uiso 0.27810 0.74766 -0.13983 1.000 0.075(2)
H8A H Uiso 0.29360 0.66831 0.28283 1.000 0.075(2)
H8B H Uiso 0.26348 0.58268 0.21605 1.000 0.075(2)
H9A H Uiso 0.29991 0.53608 -0.16332 1.000 0.075(2)
H9B H Uiso 0.32933 0.62163 -0.08143 1.000 0.075(2)
H10A H Uiso 0.34504 0.53259 0.29315 1.000 0.075(2)
H10B H Uiso 0.31619 0.44291 0.23332 1.000 0.075(2)
H11A H Uiso 0.34598 0.40607 -0.15426 1.000 0.075(2)
H11B H Uiso 0.37775 0.48513 -0.07403 1.000 0.075(2)
H13 H Uiso 0.39241 0.27262 -0.16708 1.000 0.075(2)
H15A H Uiso 0.40490 0.16298 0.24422 1.000 0.075(2)
H15B H Uiso 0.43990 0.23743 0.24554 1.000 0.075(2)
H17 H Uiso 0.45730 0.04936 0.19031 1.000 0.075(2)
H19 H Uiso 0.48958 0.04107 -0.29628 1.000 0.075(2)
H20A H Uiso 0.43670 -0.06967 -0.33824 1.000 0.075(2)
H20B H Uiso 0.47445 -0.13006 -0.38610 1.000 0.075(2)
H22A H Uiso 0.55563 -0.13363 -0.06204 1.000 0.075(2)
H22B H Uiso 0.54271 -0.08055 -0.30988 1.000 0.075(2)
H25 H Uiso 0.48214 -0.29038 -0.09734 1.000 0.075(2)
H27 H Uiso 0.45458 -0.37220 0.28522 1.000 0.075(2)
H29 H Uiso 0.38066 -0.05122 0.06087 1.000 0.075(2)
H30 H Uiso 0.39547 -0.34216 0.59768 1.000 0.075(2)
H31 H Uiso 0.33582 -0.09177 0.37124 1.000 0.075(2)
H32 H Uiso 0.34663 -0.21461 0.67426 1.000 0.075(2)

loop_
_atom_type_symbol
_atom_type_description
_atom_type_scat_dispersion_real
_atom_type_scat_dispersion_imag
_atom_type_scat_source
C C 0.0181 0.0091 ' International Tables Vol C Tables 4.2.6.8 and 6.1.1.4'
H H 0.0000 0.0000 ' International Tables Vol C Tables 4.2.6.8 and 6.1.1.4'
N N 0.0311 0.0180 ' International Tables Vol C Tables 4.2.6.8 and 6.1.1.4'
O O 0.0492 0.0322 ' International Tables Vol C Tables 4.2.6.8 and 6.1.1.4'

loop_
_geom_angle_atom_site_label_1
_geom_angle_atom_site_label_2
_geom_angle_atom_site_label_3
_geom_angle
_geom_angle_publ_flag
C12 N13 C15 119.3(4) yes
C16 N17 C19 123.6(4) yes
C25 N27 C28 108.7(5) yes
C12 N13 H13 120.00 no
C15 N13 H13 118.00 no
C16 N17 H17 118.00 no
C19 N17 H17 119.00 no
H22A N22 H22B 120.00 no
C21 N22 H22B 119.00 no
C21 N22 H22A 118.00 no
C25 N27 H27 124.00 no
C28 N27 H27 123.00 no
C2 C1 C3 118.9(5) no
C2 C1 C7 120.0(4) no
C3 C1 C7 120.3(5) no
C1 C2 C4 119.9(4) no
C1 C3 C5 120.7(6) no
C2 C4 C6 118.9(5) no
C3 C5 C6 120.0(5) no
C4 C6 C5 119.5(5) no
C1 C7 C8 113.2(5) no
C7 C8 C9 111.3(4) no
C8 C9 C10 113.7(5) no
C9 C10 C11 111.7(5) no
C10 C11 C12 113.4(4) no
O14 C12 N13 120.4(6) yes
O14 C12 C11 121.9(5) yes
N13 C12 C11 115.6(4) yes
N13 C15 C16 108.9(4) yes
N17 C16 C15 116.0(4) yes
O18 C16 C15 121.3(6) yes
O18 C16 N17 122.0(5) yes
N17 C19 C21 110.7(4) yes
C20 C19 C21 113.9(4) no
N17 C19 C20 109.5(5) yes
C19 C20 C24 116.0(4) no
O23 C21 C19 118.5(5) yes
O23 C21 N22 122.4(5) yes
N22 C21 C19 115.5(4) yes
C20 C24 C26 130.5(5) no
C25 C24 C26 105.7(5) no
C20 C24 C25 123.8(5) no
N27 C25 C24 110.6(6) yes
C24 C26 C28 106.6(4) no
C24 C26 C29 134.5(4) no
C28 C26 C29 117.7(5) no
C26 C28 C30 122.2(4) no
N27 C28 C30 130.5(5) yes
N27 C28 C26 107.3(5) yes
C26 C29 C31 119.0(5) no
C28 C30 C32 116.7(5) no
C29 C31 C32 121.1(6) no
C30 C32 C31 121.1(6) no
C1 C2 H2 121.00 no
C4 C2 H2 119.00 no
C1 C3 H3 120.00 no
C5 C3 H3 118.00 no
C2 C4 H4 120.00 no
C6 C4 H4 119.00 no
C3 C5 H5 119.00 no
C6 C5 H5 121.00 no
C4 C6 H6 119.00 no
C5 C6 H6 119.00 no
C1 C7 H7A 108.00 no
C1 C7 H7B 108.00 no
C8 C7 H7A 108.00 no
C8 C7 H7B 110.00 no
H7A C7 H7B 109.00 no
C7 C8 H8A 109.00 no
C7 C8 H8B 108.00 no
C9 C8 H8A 108.00 no
C9 C8 H8B 111.00 no
H8A C8 H8B 109.00 no
C8 C9 H9A 109.00 no
C8 C9 H9B 108.00 no
C10 C9 H9A 109.00 no
C10 C9 H9B 108.00 no
H9A C9 H9B 109.00 no
C9 C10 H10A 107.00 no
C9 C10 H10B 113.00 no
C11 C10 H10A 110.00 no
C11 C10 H10B 106.00 no
H10A C10 H10B 109.00 no
C10 C11 H11A 107.00 no
C10 C11 H11B 108.00 no
C12 C11 H11A 111.00 no
C12 C11 H11B 107.00 no
H11A C11 H11B 109.00 no
N13 C15 H15A 108.00 no
N13 C15 H15B 111.00 no
C16 C15 H15A 110.00 no
C16 C15 H15B 108.00 no
H15A C15 H15B 109.00 no
N17 C19 H19 106.00 no
C20 C19 H19 108.00 no
C21 C19 H19 108.00 no
C19 C20 H20A 108.00 no
C19 C20 H20B 107.00 no
C24 C20 H20A 106.00 no
C24 C20 H20B 110.00 no
H20A C20 H20B 109.00 no
N27 C25 H25 121.00 no
C24 C25 H25 121.00 no
C26 C29 H29 117.00 no
C31 C29 H29 118.00 no
C28 C30 H30 118.00 no
C32 C30 H30 123.00 no
C29 C31 H31 121.00 no
C32 C31 H31 118.00 no
C30 C32 H32 121.00 no
C31 C32 H32 117.00 no

loop_
_geom_bond_atom_site_label_1
_geom_bond_atom_site_label_2
_geom_bond_distance
_geom_bond_publ_flag
O14 C12 1.246(7) yes
O18 C16 1.224(7) yes
O23 C21 1.192(7) yes
N13 C12 1.397(8) yes
N13 C15 1.462(10) yes
N17 C16 1.298(8) yes
N17 C19 1.448(8) yes
N22 C21 1.357(8) yes
N27 C25 1.377(9) yes
N27 C28 1.337(8) yes
N13 H13 0.8600 no
N17 H17 0.8600 no
N22 H22A 0.8600 no
N22 H22B 0.8600 no
N27 H27 0.8600 no
C1 C3 1.402(7) no
C1 C2 1.377(8) no
C1 C7 1.491(8) no
C2 C4 1.375(8) no
C3 C5 1.373(9) no
C4 C6 1.423(6) no
C5 C6 1.342(9) no
C7 C8 1.521(9) no
C8 C9 1.518(9) no
C9 C10 1.506(9) no
C10 C11 1.457(9) no
C11 C12 1.475(8) no
C15 C16 1.474(9) no
C19 C20 1.570(8) no
C19 C21 1.532(7) no
C20 C24 1.530(8) no
C24 C25 1.346(8) no
C24 C26 1.433(7) no
C26 C28 1.425(6) no
C26 C29 1.421(8) no
C28 C30 1.375(8) no
C29 C31 1.375(9) no
C30 C32 1.449(9) no
C31 C32 1.348(9) no
C2 H2 0.9300 no
C3 H3 0.9300 no
C4 H4 0.9300 no
C5 H5 0.9300 no
C6 H6 0.9300 no
C7 H7A 0.9700 no
C7 H7B 0.9700 no
C8 H8A 0.9700 no
C8 H8B 0.9700 no
C9 H9A 0.9700 no
C9 H9B 0.9700 no
C10 H10A 0.9700 no
C10 H10B 0.9700 no
C11 H11A 0.9700 no
C11 H11B 0.9700 no
C15 H15A 0.9700 no
C15 H15B 0.9700 no
C19 H19 0.9800 no
C20 H20A 0.9700 no
C20 H20B 0.9700 no
C25 H25 0.9300 no
C29 H29 0.9300 no
C30 H30 0.9300 no
C31 H31 0.9300 no
C32 H32 0.9300 no

loop_
_geom_hbond_atom_site_label_D
_geom_hbond_atom_site_label_H
_geom_hbond_atom_site_label_A
_geom_hbond_distance_DH
_geom_hbond_distance_HA
_geom_hbond_distance_DA
_geom_hbond_angle_DHA
_geom_hbond_site_symmetry_A
_geom_hbond_publ_flag
N13 H13 O14 0.8600 2.5400 3.252(7) 141.00 1_554 yes
N13 H13 O18 0.8600 2.2600 2.605(9) 104.00 . yes
N22 H22A O14 0.8600 2.2400 2.866(10) 129.00 4_645 yes
N22 H22B O23 0.8600 2.4800 3.282(9) 156.00 1_554 yes
N27 H27 O23 0.8600 2.4000 3.146(8) 146.00 4_645 yes
C15 H15A O18 0.9700 2.4800 2.906(9) 107.00 1_556 yes
C15 H15B O18 0.9700 2.4900 2.906(9) 106.00 1_556 yes

loop_
_geom_torsion_atom_site_label_1
_geom_torsion_atom_site_label_2
_geom_torsion_atom_site_label_3
_geom_torsion_atom_site_label_4
_geom_torsion
_geom_torsion_publ_flag
C12 N13 C15 C16 -176.3(6) no
C15 N13 C12 O14 12.2(10) no
C15 N13 C12 C11 175.9(7) no
C19 N17 C16 C15 -172.8(6) no
C16 N17 C19 C20 -92.2(7) no
C19 N17 C16 O18 16.8(10) no
C16 N17 C19 C21 141.5(6) no
C25 N27 C28 C26 10.1(7) no
C25 N27 C28 C30 -173.2(6) no
C28 N27 C25 C24 -10.7(8) no
C3 C1 C7 C8 -125.9(6) no
C7 C1 C3 C5 -175.2(6) no
C3 C1 C2 C4 0.5(9) no
C2 C1 C7 C8 64.4(7) no
C7 C1 C2 C4 170.3(6) no
C2 C1 C3 C5 -5.4(9) no
C1 C2 C4 C6 10.6(9) no
C1 C3 C5 C6 -1.4(10) no
C2 C4 C6 C5 -17.4(9) no
C3 C5 C6 C4 12.7(10) no
C1 C7 C8 C9 -171.2(5) no
C7 C8 C9 C10 -178.5(5) no
C8 C9 C10 C11 177.1(5) no
C9 C10 C11 C12 -177.8(5) no
C10 C11 C12 O14 -32.2(9) no
C10 C11 C12 N13 164.3(6) no
N13 C15 C16 N17 -173.9(6) no
N13 C15 C16 O18 -3.4(10) no
N17 C19 C21 O23 27.5(7) no
C21 C19 C20 C24 57.5(6) no
C20 C19 C21 N22 62.8(6) no
N17 C19 C21 N22 -173.3(5) no
C20 C19 C21 O23 -96.4(6) no
N17 C19 C20 C24 -67.0(6) no
C19 C20 C24 C25 -92.6(7) no
C19 C20 C24 C26 86.0(7) no
C20 C24 C26 C28 -178.9(5) no
C26 C24 C25 N27 6.3(7) no
C25 C24 C26 C29 167.1(6) no
C20 C24 C26 C29 -11.7(10) no
C25 C24 C26 C28 -0.1(6) no
C20 C24 C25 N27 -174.8(5) no
C24 C26 C28 C30 176.7(5) no
C29 C26 C28 N27 -175.9(5) no
C24 C26 C29 C31 179.8(6) no
C28 C26 C29 C31 -14.2(8) no
C29 C26 C28 C30 7.1(8) no
C24 C26 C28 N27 -6.3(6) no
N27 C28 C30 C32 -179.4(6) no
C26 C28 C30 C32 -3.1(8) no
C26 C29 C31 C32 18.2(9) no
C28 C30 C32 C31 6.5(9) no
C29 C31 C32 C30 -14.4(10) no

loop_
_cod_related_entry_id
_cod_related_entry_database
_cod_related_entry_code
1 ChemSpider 30658415
